data_4021706
loop_
_publ_author_name
'Minghong Zhong'
'Ireneusz Nowak'
'John F. Cannon'
'Morris J. Robins'

_publ_contact_author_address
;Department of Chemistry and Biochemistry
Brigham Young University
Provo, Utah 84602-5700
USA
;
_publ_contact_author_email morris_robins@byu.edu
_publ_contact_author_fax '01 (801) 4220153'
_publ_contact_author_name 'Morris J. Robins'
_publ_contact_author_phone '01 (801) 4226272'
_publ_section_title
;
 Structure and Synthesis of 6-(Substituted-imidazol-1-yl)purines:
 Versatile Substrates for Regiospecific Alkylation and
 Glycosylation at N9
;
_journal_name_full 'Journal of Organic Chemistry'
_journal_page_first 4216
_journal_page_last 4221
_journal_paper_doi 10.1021/jo060340o
_journal_volume 71
_journal_year 2006
_chemical_absolute_configuration ad
_chemical_formula_sum 'C31 H27 Cl N6 O7'
_chemical_formula_weight 631.04
_chemical_name_systematic
; 
 9-(2,3,5-tri-O-acetyl-\b-D-ribofuranosyl)-2-chloro-6-
  (4,5-diphenylimidazol-1-yl)purine 
;
_space_group_IT_number 19
_symmetry_cell_setting orthorhombic
_symmetry_space_group_name_Hall 'P 2ac 2ab'
_symmetry_space_group_name_H-M 'P 21 21 21'
_atom_sites_solution_hydrogens geom
_atom_sites_solution_primary direct
_atom_sites_solution_secondary difmap
_audit_creation_method SHELXL-97
_cell_angle_alpha 90.00
_cell_angle_beta 90.00
_cell_angle_gamma 90.00
_cell_formula_units_Z 4
_cell_length_a 9.702(3)
_cell_length_b 10.670(3)
_cell_length_c 29.835(8)
_cell_measurement_reflns_used 7167
_cell_measurement_temperature 173(2)
_cell_measurement_theta_max 26.58
_cell_measurement_theta_min 2.21
_cell_volume 3088.4(13)
_computing_cell_refinement 'Bruker SMART'
_computing_data_collection 'Bruker SMART'
_computing_data_reduction 'Bruker SAINT'
_computing_molecular_graphics 'Bruker SHELXTL'
_computing_publication_material 'Bruker SHELXTL'
_computing_structure_refinement 'SHELXL-97 (Sheldrick, 1997)'
_computing_structure_solution 'SHELXS-97 (Sheldrick, 1990)'
_diffrn_ambient_temperature 173(2)
_diffrn_measured_fraction_theta_full 0.995
_diffrn_measured_fraction_theta_max 0.995
_diffrn_measurement_device_type 'Bruker Nonius Apex II CCD area detector'
_diffrn_measurement_method 'phi and omega scans'
_diffrn_radiation_monochromator 'Montel 200 mirrors'
_diffrn_radiation_source 'Bruker Nonius FR591 rotating anode'
_diffrn_radiation_type MoK\a
_diffrn_radiation_wavelength 0.71073
_diffrn_reflns_av_R_equivalents 0.0315
_diffrn_reflns_av_sigmaI/netI 0.0359
_diffrn_reflns_limit_h_max 11
_diffrn_reflns_limit_h_min -9
_diffrn_reflns_limit_k_max 12
_diffrn_reflns_limit_k_min -10
_diffrn_reflns_limit_l_max 35
_diffrn_reflns_limit_l_min -35
_diffrn_reflns_number 15542
_diffrn_reflns_theta_full 25.37
_diffrn_reflns_theta_max 25.37
_diffrn_reflns_theta_min 2.03
_exptl_absorpt_coefficient_mu 0.181
_exptl_absorpt_correction_T_max 0.9982
_exptl_absorpt_correction_T_min 0.9545
_exptl_absorpt_correction_type multi-scan
_exptl_absorpt_process_details 'SADABS; Sheldrick, 2003'
_exptl_crystal_colour colorless
_exptl_crystal_density_diffrn 1.357
_exptl_crystal_density_method 'not measured'
_exptl_crystal_description PLATE
_exptl_crystal_F_000 1312
_exptl_crystal_size_max 0.26
_exptl_crystal_size_mid 0.22
_exptl_crystal_size_min 0.01
_refine_diff_density_max 0.150
_refine_diff_density_min -0.195
_refine_diff_density_rms 0.035
_refine_ls_abs_structure_details 'Flack H D (1983), Acta Cryst. A39, 876-881'
_refine_ls_abs_structure_Flack 0.04(5)
_refine_ls_extinction_method none
_refine_ls_goodness_of_fit_ref 1.005
_refine_ls_hydrogen_treatment constr
_refine_ls_matrix_type full
_refine_ls_number_parameters 409
_refine_ls_number_reflns 5618
_refine_ls_number_restraints 0
_refine_ls_restrained_S_all 1.005
_refine_ls_R_factor_all 0.0448
_refine_ls_R_factor_gt 0.0281
_refine_ls_shift/su_max 0.001
_refine_ls_shift/su_mean 0.000
_refine_ls_structure_factor_coef Fsqd
_refine_ls_weighting_details 'calc w=1/[\s^2^(Fo^2^)+(0.0269P)^2^+0.4256P] where P=(Fo^2^+2Fc^2^)/3'
_refine_ls_weighting_scheme calc
_refine_ls_wR_factor_gt 0.0604
_refine_ls_wR_factor_ref 0.0675
_reflns_number_gt 4653
_reflns_number_total 5618
_reflns_threshold_expression >2sigma(I)
_cod_data_source_file jo060340osi20060222_024729.cif
_cod_depositor_comments
;
The following automatic conversions were performed:
'_symmetry_cell_setting' value 'Orthorhombic' changed to 'orthorhombic'
according to '/home/saulius/struct/CIF-dictionaries/cif_core.dic'
dictionary named 'cif_core.dic' version 2.4.1 from 2010-06-29.

Automatic conversion script
Id: cif_fix_enum 1527 2010-12-29 10:47:43Z saulius 
;
_cod_database_code 4021706

loop_
_symmetry_equiv_pos_as_xyz
'x, y, z'
'-x+1/2, -y, z+1/2'
'-x, y+1/2, -z+1/2'
'x+1/2, -y+1/2, -z'

loop_
_atom_site_label
_atom_site_type_symbol
_atom_site_fract_x
_atom_site_fract_y
_atom_site_fract_z
_atom_site_U_iso_or_equiv
_atom_site_adp_type
_atom_site_occupancy
_atom_site_symmetry_multiplicity
_atom_site_calc_flag
_atom_site_refinement_flags
Cl1 Cl 0.54666(6) -0.39574(4) -0.041577(16) 0.04806(14) Uani 1 1 d .
N1 N 0.52653(17) -0.28895(13) 0.03640(5) 0.0347(4) Uani 1 1 d .
C2 C 0.5813(2) -0.27396(16) -0.00425(6) 0.0349(4) Uani 1 1 d .
N3 N 0.65868(17) -0.18273(13) -0.02038(5) 0.0329(3) Uani 1 1 d .
C4 C 0.6789(2) -0.09402(15) 0.01077(5) 0.0305(4) Uani 1 1 d .
C5 C 0.63029(19) -0.09432(16) 0.05471(6) 0.0312(4) Uani 1 1 d .
C6 C 0.5519(2) -0.19782(15) 0.06649(5) 0.0321(4) Uani 1 1 d .
N7 N 0.66858(18) 0.01508(13) 0.07675(5) 0.0362(4) Uani 1 1 d .
C8 C 0.7382(2) 0.07739(16) 0.04632(6) 0.0356(4) Uani 1 1 d .
H8 H 0.7787 0.1569 0.0519 0.043 Uiso 1 1 calc R
N9 N 0.74736(17) 0.01739(12) 0.00549(4) 0.0315(4) Uani 1 1 d .
N1" N 0.49112(16) -0.21397(14) 0.10921(5) 0.0339(4) Uani 1 1 d .
C2" C 0.3517(2) -0.23039(19) 0.11528(6) 0.0420(5) Uani 1 1 d .
H2" H 0.2870 -0.2373 0.0915 0.050 Uiso 1 1 calc R
N3" N 0.31902(18) -0.23526(17) 0.15767(5) 0.0462(4) Uani 1 1 d .
C5" C 0.5519(2) -0.20918(15) 0.15161(6) 0.0330(4) Uani 1 1 d .
C4" C 0.4434(2) -0.22502(18) 0.18079(6) 0.0402(5) Uani 1 1 d .
C7" C 0.7459(2) -0.13432(18) 0.19781(6) 0.0410(5) Uani 1 1 d .
H7" H 0.6819 -0.0860 0.2146 0.049 Uiso 1 1 calc R
C13" C 0.3376(3) -0.1969(2) 0.25587(7) 0.0629(7) Uani 1 1 d .
H13" H 0.2735 -0.1405 0.2427 0.075 Uiso 1 1 calc R
C17" C 0.5372(3) -0.3278(2) 0.25008(7) 0.0548(6) Uani 1 1 d .
H17" H 0.6110 -0.3612 0.2329 0.066 Uiso 1 1 calc R
C12" C 0.4424(2) -0.2471(2) 0.22991(6) 0.0474(5) Uani 1 1 d .
C9" C 0.9770(3) -0.2066(2) 0.18570(8) 0.0572(6) Uani 1 1 d .
H9" H 1.0705 -0.2112 0.1950 0.069 Uiso 1 1 calc R
C6" C 0.7011(2) -0.20040(16) 0.16023(6) 0.0344(4) Uani 1 1 d .
C11" C 0.7975(2) -0.26471(18) 0.13476(7) 0.0426(5) Uani 1 1 d .
H11" H 0.7691 -0.3074 0.1084 0.051 Uiso 1 1 calc R
C10" C 0.9352(2) -0.2674(2) 0.14745(7) 0.0515(6) Uani 1 1 d .
H10" H 1.0006 -0.3112 0.1297 0.062 Uiso 1 1 calc R
C15" C 0.4177(4) -0.3097(3) 0.32030(9) 0.0887(11) Uani 1 1 d .
H15" H 0.4083 -0.3315 0.3510 0.106 Uiso 1 1 calc R
C8" C 0.8831(2) -0.1386(2) 0.21082(7) 0.0520(6) Uani 1 1 d .
H8" H 0.9125 -0.0950 0.2369 0.062 Uiso 1 1 calc R
C14" C 0.3250(4) -0.2280(3) 0.30080(8) 0.0847(10) Uani 1 1 d .
H14" H 0.2526 -0.1930 0.3182 0.102 Uiso 1 1 calc R
C16" C 0.5244(3) -0.3599(2) 0.29517(8) 0.0742(9) Uani 1 1 d .
H16" H 0.5884 -0.4158 0.3086 0.089 Uiso 1 1 calc R
C2' C 0.7283(2) 0.08954(17) -0.07314(5) 0.0333(4) Uani 1 1 d .
H2' H 0.6390 0.0428 -0.0728 0.040 Uiso 1 1 calc R
C1' C 0.8242(2) 0.05447(16) -0.03480(6) 0.0334(4) Uani 1 1 d .
H1' H 0.8861 -0.0156 -0.0444 0.040 Uiso 1 1 calc R
C4' C 0.8556(2) 0.26835(16) -0.05011(6) 0.0351(4) Uani 1 1 d .
H4' H 0.9154 0.2785 -0.0772 0.042 Uiso 1 1 calc R
C3' C 0.7122(2) 0.23080(16) -0.06512(6) 0.0345(4) Uani 1 1 d .
H3' H 0.6438 0.2468 -0.0407 0.041 Uiso 1 1 calc R
O4' O 0.90438(14) 0.16178(11) -0.02444(4) 0.0362(3) Uani 1 1 d .
O2' O 0.80828(15) 0.06858(11) -0.11297(4) 0.0393(3) Uani 1 1 d .
C10' C 0.7359(3) 0.05220(17) -0.15183(6) 0.0448(5) Uani 1 1 d .
O3' O 0.67753(15) 0.30143(11) -0.10419(4) 0.0427(3) Uani 1 1 d .
O10' O 0.6126(2) 0.05426(15) -0.15346(5) 0.0576(4) Uani 1 1 d .
C11' C 0.8325(3) 0.0361(2) -0.19013(7) 0.0560(6) Uani 1 1 d .
H11A H 0.7912 -0.0202 -0.2124 0.084 Uiso 1 1 calc R
H11B H 0.9192 0.0001 -0.1793 0.084 Uiso 1 1 calc R
H11C H 0.8505 0.1178 -0.2040 0.084 Uiso 1 1 calc R
C8' C 0.5403(3) 0.30311(19) -0.11518(8) 0.0500(5) Uani 1 1 d .
O8' O 0.45515(17) 0.25003(14) -0.09321(5) 0.0564(4) Uani 1 1 d .
C9' C 0.5170(3) 0.3775(3) -0.15652(9) 0.0877(9) Uani 1 1 d .
H9'1 H 0.5357 0.3252 -0.1828 0.132 Uiso 1 1 calc R
H9'2 H 0.5788 0.4501 -0.1567 0.132 Uiso 1 1 calc R
H9'3 H 0.4211 0.4062 -0.1574 0.132 Uiso 1 1 calc R
C5' C 0.8660(2) 0.38491(17) -0.02197(6) 0.0400(5) Uani 1 1 d .
H5'A H 0.9618 0.3965 -0.0114 0.048 Uiso 1 1 calc R
H5'B H 0.8394 0.4593 -0.0399 0.048 Uiso 1 1 calc R
O5' O 0.77417(14) 0.37049(11) 0.01564(4) 0.0396(3) Uani 1 1 d .
C6' C 0.7774(2) 0.46378(18) 0.04611(7) 0.0446(5) Uani 1 1 d .
O6' O 0.8465(2) 0.55712(14) 0.04075(5) 0.0679(5) Uani 1 1 d .
C7' C 0.6876(2) 0.43675(19) 0.08538(7) 0.0489(5) Uani 1 1 d .
H7'1 H 0.7429 0.4394 0.1129 0.073 Uiso 1 1 calc R
H7'2 H 0.6467 0.3533 0.0820 0.073 Uiso 1 1 calc R
H7'3 H 0.6143 0.4997 0.0871 0.073 Uiso 1 1 calc R

loop_
_atom_site_aniso_label
_atom_site_aniso_U_11
_atom_site_aniso_U_22
_atom_site_aniso_U_33
_atom_site_aniso_U_23
_atom_site_aniso_U_13
_atom_site_aniso_U_12
Cl1 0.0582(4) 0.0444(3) 0.0416(3) -0.0113(2) 0.0091(3) -0.0158(2)
N1 0.0372(10) 0.0348(8) 0.0322(8) 0.0007(6) 0.0018(7) -0.0015(7)
C2 0.0366(12) 0.0345(9) 0.0335(9) -0.0038(8) 0.0002(8) 0.0002(8)
N3 0.0337(10) 0.0332(7) 0.0319(8) -0.0012(6) 0.0027(7) 0.0001(7)
C4 0.0285(11) 0.0323(9) 0.0306(9) 0.0020(7) -0.0005(8) 0.0018(8)
C5 0.0319(12) 0.0310(9) 0.0308(9) 0.0021(7) -0.0004(8) 0.0019(7)
C6 0.0300(11) 0.0355(9) 0.0308(9) 0.0012(7) 0.0009(8) 0.0023(8)
N7 0.0398(11) 0.0340(8) 0.0347(8) -0.0017(6) 0.0004(8) -0.0013(7)
C8 0.0384(12) 0.0315(9) 0.0368(10) -0.0001(8) -0.0009(9) -0.0016(8)
N9 0.0324(10) 0.0313(7) 0.0308(8) 0.0009(6) 0.0023(7) -0.0012(6)
N1" 0.0313(10) 0.0422(8) 0.0281(7) 0.0018(6) 0.0013(7) -0.0036(7)
C2" 0.0337(12) 0.0551(12) 0.0373(11) 0.0027(9) -0.0016(9) -0.0052(9)
N3" 0.0327(11) 0.0691(11) 0.0367(9) -0.0007(8) 0.0014(8) -0.0086(8)
C5" 0.0330(12) 0.0359(9) 0.0302(9) 0.0005(7) 0.0005(9) -0.0030(8)
C4" 0.0375(13) 0.0485(11) 0.0345(10) -0.0010(8) 0.0009(9) -0.0061(9)
C7" 0.0369(13) 0.0481(11) 0.0381(10) -0.0014(8) 0.0005(10) -0.0030(9)
C13" 0.0505(16) 0.0986(19) 0.0395(12) -0.0117(12) 0.0063(12) -0.0231(13)
C17" 0.0673(18) 0.0600(13) 0.0371(11) 0.0067(10) -0.0057(12) -0.0232(12)
C12" 0.0482(14) 0.0613(13) 0.0328(10) -0.0034(9) 0.0033(10) -0.0223(11)
C9" 0.0351(14) 0.0725(15) 0.0639(15) 0.0096(12) -0.0051(12) -0.0001(11)
C6" 0.0338(12) 0.0365(9) 0.0328(9) 0.0040(7) -0.0002(9) -0.0013(8)
C11" 0.0417(14) 0.0431(11) 0.0432(11) -0.0011(9) 0.0030(10) 0.0036(9)
C10" 0.0388(14) 0.0565(13) 0.0593(14) 0.0053(10) 0.0060(11) 0.0105(10)
C15" 0.116(3) 0.116(2) 0.0344(14) 0.0026(15) 0.0040(17) -0.066(2)
C8" 0.0439(15) 0.0633(14) 0.0487(12) -0.0020(10) -0.0069(11) -0.0083(11)
C14" 0.076(2) 0.137(3) 0.0410(14) -0.0181(16) 0.0161(14) -0.045(2)
C16" 0.103(3) 0.0732(16) 0.0460(13) 0.0142(12) -0.0172(16) -0.0373(16)
C2' 0.0343(12) 0.0352(9) 0.0305(9) -0.0003(7) 0.0039(8) -0.0001(8)
C1' 0.0344(12) 0.0312(9) 0.0346(10) 0.0018(7) 0.0041(9) -0.0014(8)
C4' 0.0349(12) 0.0328(9) 0.0375(10) 0.0042(8) 0.0034(9) -0.0015(8)
C3' 0.0351(12) 0.0336(9) 0.0347(9) 0.0032(7) 0.0018(8) 0.0014(8)
O4' 0.0329(8) 0.0338(6) 0.0418(7) 0.0042(5) -0.0018(6) -0.0027(5)
O2' 0.0440(9) 0.0415(7) 0.0323(7) -0.0002(5) 0.0056(6) 0.0011(6)
C10' 0.0629(18) 0.0367(10) 0.0350(11) 0.0012(8) -0.0008(11) -0.0010(10)
O3' 0.0420(9) 0.0403(7) 0.0458(8) 0.0098(6) -0.0041(7) -0.0008(6)
O10' 0.0576(13) 0.0673(10) 0.0480(9) -0.0057(7) -0.0099(8) 0.0002(8)
C11' 0.0788(19) 0.0541(12) 0.0350(11) -0.0015(9) 0.0141(12) -0.0018(12)
C8' 0.0476(16) 0.0425(11) 0.0600(13) 0.0001(10) -0.0108(13) 0.0068(11)
O8' 0.0388(10) 0.0648(10) 0.0657(9) -0.0048(8) 0.0019(8) 0.0053(8)
C9' 0.081(2) 0.0847(19) 0.098(2) 0.0359(17) -0.0357(18) -0.0005(16)
C5' 0.0411(13) 0.0355(10) 0.0434(11) 0.0017(8) 0.0058(9) -0.0049(8)
O5' 0.0415(9) 0.0357(7) 0.0417(7) -0.0034(5) 0.0050(7) -0.0047(6)
C6' 0.0481(14) 0.0392(11) 0.0466(12) -0.0059(9) 0.0012(11) -0.0028(9)
O6' 0.0842(13) 0.0506(9) 0.0688(10) -0.0194(8) 0.0224(10) -0.0298(9)
C7' 0.0515(16) 0.0457(11) 0.0495(12) -0.0054(9) 0.0059(11) -0.0020(10)

loop_
_atom_type_symbol
_atom_type_description
_atom_type_scat_dispersion_real
_atom_type_scat_dispersion_imag
_atom_type_scat_source
C C 0.0033 0.0016 'International Tables Vol C Tables 4.2.6.8 and 6.1.1.4'
H H 0.0000 0.0000 'International Tables Vol C Tables 4.2.6.8 and 6.1.1.4'
N N 0.0061 0.0033 'International Tables Vol C Tables 4.2.6.8 and 6.1.1.4'
O O 0.0106 0.0060 'International Tables Vol C Tables 4.2.6.8 and 6.1.1.4'
Cl Cl 0.1484 0.1585 'International Tables Vol C Tables 4.2.6.8 and 6.1.1.4'

loop_
_geom_angle_atom_site_label_1
_geom_angle_atom_site_label_2
_geom_angle_atom_site_label_3
_geom_angle
C2 N1 C6 116.54(15)
N3 C2 N1 130.27(16)
N3 C2 Cl1 115.21(13)
N1 C2 Cl1 114.50(13)
C2 N3 C4 110.55(15)
N3 C4 N9 127.11(15)
N3 C4 C5 126.94(16)
N9 C4 C5 105.92(14)
C6 C5 C4 115.22(16)
C6 C5 N7 134.08(16)
C4 C5 N7 110.65(15)
N1 C6 C5 120.47(16)
N1 C6 N1" 115.86(15)
C5 C6 N1" 123.65(15)
C8 N7 C5 103.63(14)
N7 C8 N9 114.15(16)
C4 N9 C8 105.64(14)
C4 N9 C1' 125.01(13)
C8 N9 C1' 129.10(15)
C2" N1" C5" 107.49(15)
C2" N1" C6 122.97(15)
C5" N1" C6 129.43(16)
N3" C2" N1" 111.81(17)
C2" N3" C4" 105.45(17)
C4" C5" N1" 104.19(16)
C4" C5" C6" 130.46(17)
N1" C5" C6" 125.14(16)
C5" C4" N3" 111.02(16)
C5" C4" C12" 130.44(19)
N3" C4" C12" 118.07(18)
C8" C7" C6" 120.49(19)
C12" C13" C14" 120.8(3)
C16" C17" C12" 120.6(3)
C13" C12" C17" 118.7(2)
C13" C12" C4" 119.7(2)
C17" C12" C4" 121.3(2)
C10" C9" C8" 120.2(2)
C11" C6" C7" 118.73(19)
C11" C6" C5" 122.39(17)
C7" C6" C5" 118.61(17)
C6" C11" C10" 120.65(19)
C9" C10" C11" 120.0(2)
C14" C15" C16" 120.2(2)
C7" C8" C9" 119.8(2)
C15" C14" C13" 120.1(3)
C15" C16" C17" 119.6(3)
O2' C2' C1' 104.68(15)
O2' C2' C3' 109.70(14)
C1' C2' C3' 100.77(14)
O4' C1' N9 108.52(13)
O4' C1' C2' 107.49(13)
N9 C1' C2' 111.77(16)
O4' C4' C5' 109.40(14)
O4' C4' C3' 104.37(14)
C5' C4' C3' 116.40(16)
O3' C3' C4' 108.52(15)
O3' C3' C2' 114.53(14)
C4' C3' C2' 102.23(15)
C1' O4' C4' 109.84(13)
C10' O2' C2' 116.39(17)
O10' C10' O2' 123.0(2)
O10' C10' C11' 126.9(2)
O2' C10' C11' 110.1(2)
C8' O3' C3' 115.49(16)
O8' C8' O3' 122.2(2)
O8' C8' C9' 127.1(2)
O3' C8' C9' 110.7(2)
O5' C5' C4' 107.77(14)
C6' O5' C5' 115.60(14)
O6' C6' O5' 122.03(19)
O6' C6' C7' 125.98(18)
O5' C6' C7' 111.99(16)

loop_
_geom_bond_atom_site_label_1
_geom_bond_atom_site_label_2
_geom_bond_distance
Cl1 C2 1.7440(18)
N1 C2 1.334(2)
N1 C6 1.346(2)
C2 N3 1.320(2)
N3 C4 1.341(2)
C4 N9 1.371(2)
C4 C5 1.393(2)
C5 C6 1.386(2)
C5 N7 1.390(2)
C6 N1" 1.415(2)
N7 C8 1.312(2)
C8 N9 1.379(2)
N9 C1' 1.469(2)
N1" C2" 1.376(3)
N1" C5" 1.397(2)
C2" N3" 1.305(2)
N3" C4" 1.394(3)
C5" C4" 1.377(3)
C5" C6" 1.473(3)
C4" C12" 1.484(3)
C7" C8" 1.388(3)
C7" C6" 1.394(3)
C13" C12" 1.386(3)
C13" C14" 1.386(3)
C17" C16" 1.393(3)
C17" C12" 1.396(3)
C9" C10" 1.374(3)
C9" C8" 1.385(3)
C6" C11" 1.387(3)
C11" C10" 1.389(3)
C15" C14" 1.381(5)
C15" C16" 1.386(5)
C2' O2' 1.437(2)
C2' C1' 1.521(3)
C2' C3' 1.534(2)
C1' O4' 1.418(2)
C4' O4' 1.450(2)
C4' C5' 1.504(2)
C4' C3' 1.516(3)
C3' O3' 1.428(2)
O2' C10' 1.367(2)
C10' O10' 1.198(3)
C10' C11' 1.487(3)
O3' C8' 1.371(3)
C8' O8' 1.197(3)
C8' C9' 1.484(3)
C5' O5' 1.441(2)
O5' C6' 1.349(2)
C6' O6' 1.212(2)
C6' C7' 1.488(3)

loop_
_cod_related_entry_id
_cod_related_entry_database
_cod_related_entry_code
1 ChemSpider 9803529
